data_7247419
loop_
_publ_author_name
'Mao, Pan-Dong'
'Sun, Hui-Ying'
'Yan, Fei-Fei'
'Zhang, Shi-Hui'
'Li, Xin-Feng'
'Zhou, Ren-He'
'Zhang, Yi-Quan'
'Meng, Yin-Shan'
'Liu, Tao'

_publ_section_title
;
 Dinuclear and trinuclear cyano-bridged {DyIIIMIV} (M = W, Mo) single-ion
 magnets supported by pentadentate Schiff-base ligands
;
_journal_issue 43
_journal_name_full CrystEngComm
_journal_page_first 6030
_journal_page_last 6038
_journal_paper_doi 10.1039/D3CE00720K
_journal_volume 25
_journal_year 2023
_chemical_formula_moiety 'C49.259 H48 Dy2 Mo N21.259 O10, 0.741(C N), 8(H2 O)'
_chemical_formula_sum 'C50 H64 Dy2 Mo N22 O18'
_chemical_formula_weight 1682.17
_space_group_crystal_system monoclinic
_space_group_IT_number 15
_space_group_name_Hall '-C 2yc'
_space_group_name_H-M_alt 'C 1 2/c 1'
_atom_sites_solution_hydrogens mixed
_audit_creation_date 2023-05-11
_audit_creation_method
;
Olex2 1.3
(compiled Nov 21 2019 18:26:39 for OlexSys, GUI svn.r6003)
;
_audit_update_record
;
2023-05-11 deposited with the CCDC.	2023-09-20 downloaded from the CCDC.
;
_cell_angle_alpha 90
_cell_angle_beta 93.714(3)
_cell_angle_gamma 90
_cell_formula_units_Z 4
_cell_length_a 26.9939(9)
_cell_length_b 9.5351(3)
_cell_length_c 24.0996(7)
_cell_measurement_reflns_used 7846
_cell_measurement_temperature 120.00(10)
_cell_measurement_theta_max 26.3630
_cell_measurement_theta_min 1.7340
_cell_volume 6190.0(3)
_computing_cell_refinement 'CrysAlisPro 1.171.42.85a (Rigaku OD, 2023)'
_computing_data_collection 'CrysAlisPro 1.171.42.85a (Rigaku OD, 2023)'
_computing_data_reduction 'CrysAlisPro 1.171.42.85a (Rigaku OD, 2023)'
_computing_molecular_graphics 'Olex2 1.3 (Dolomanov et al., 2009)'
_computing_publication_material 'Olex2 1.3 (Dolomanov et al., 2009)'
_computing_structure_refinement 'SHELXL 2018/3 (Sheldrick, 2015)'
_computing_structure_solution 'olex2.solve 1.3 (Bourhis et al., 2015)'
_diffrn_ambient_temperature 120.15
_diffrn_measured_fraction_theta_full 0.998
_diffrn_measured_fraction_theta_max 0.998
_diffrn_measurement_details
;
List of Runs (angles in degrees, time in seconds):

  # Type    Start    End  Width  t~exp~   \w     \q     \k     \f   Frames
#--------------------------------------------------------------------------
  1  \f    -10.27 349.73   0.50    8.00  74.14 -16.73  31.50    --   720
  2  \w    -67.05  21.45   0.50    8.00    --  -16.77  84.99  39.90  177
;
_diffrn_measurement_device 'abstract diffractometer'
_diffrn_measurement_device_type 'Saxi-CrysAlisPro-abstract goniometer imported SAXI images'
_diffrn_measurement_method '\w and \f scans'
_diffrn_radiation_type MoK\a
_diffrn_radiation_wavelength 0.71073
_diffrn_reflns_av_unetI/netI 0.1172
_diffrn_reflns_Laue_measured_fraction_full 0.998
_diffrn_reflns_Laue_measured_fraction_max 0.998
_diffrn_reflns_limit_h_max 32
_diffrn_reflns_limit_h_min -32
_diffrn_reflns_limit_k_max 11
_diffrn_reflns_limit_k_min -11
_diffrn_reflns_limit_l_max 28
_diffrn_reflns_limit_l_min -28
_diffrn_reflns_number 8872
_diffrn_reflns_point_group_measured_fraction_full 0.998
_diffrn_reflns_point_group_measured_fraction_max 0.998
_diffrn_reflns_theta_full 24.997
_diffrn_reflns_theta_max 24.997
_diffrn_reflns_theta_min 2.196
_exptl_absorpt_coefficient_mu 2.677
_exptl_absorpt_correction_T_max 1.00000
_exptl_absorpt_correction_T_min 0.84396
_exptl_absorpt_correction_type multi-scan
_exptl_absorpt_process_details
;
CrysAlisPro 1.171.42.85a (Rigaku Oxford Diffraction, 2023)
Empirical absorption correction using spherical harmonics,
implemented in SCALE3 ABSPACK scaling algorithm.
;
_exptl_crystal_colour 'metallic light yellow'
_exptl_crystal_colour_lustre metallic
_exptl_crystal_colour_modifier light
_exptl_crystal_colour_primary yellow
_exptl_crystal_density_diffrn 1.805
_exptl_crystal_description plate
_exptl_crystal_F_000 3344
_exptl_crystal_size_max 0.12
_exptl_crystal_size_mid 0.1
_exptl_crystal_size_min 0.1
_refine_diff_density_max 1.766
_refine_diff_density_min -2.249
_refine_diff_density_rms 0.172
_refine_ls_extinction_method none
_refine_ls_goodness_of_fit_ref 0.866
_refine_ls_hydrogen_treatment constr
_refine_ls_matrix_type full
_refine_ls_number_parameters 491
_refine_ls_number_reflns 8872
_refine_ls_number_restraints 132
_refine_ls_restrained_S_all 0.863
_refine_ls_R_factor_all 0.0705
_refine_ls_R_factor_gt 0.0426
_refine_ls_shift/su_max 0.001
_refine_ls_shift/su_mean 0.000
_refine_ls_structure_factor_coef Fsqd
_refine_ls_weighting_details 'w=1/[\s^2^(Fo^2^)+(0.0547P)^2^] where P=(Fo^2^+2Fc^2^)/3'
_refine_ls_weighting_scheme calc
_refine_ls_wR_factor_gt 0.0964
_refine_ls_wR_factor_ref 0.1000
_reflns_Friedel_coverage 0.000
_reflns_number_gt 5251
_reflns_number_total 8872
_reflns_threshold_expression 'I > 2\s(I)'
_twin_special_details
;
Component 2 rotated by -179.9877\% 
around [-0.07 0.00 1.00] (reciprocal) or [0.00 0.00 1.00] (direct)
;
_cod_data_source_file d3ce00720k2.cif
_cod_data_source_block 2
_cod_depositor_comments 'Adding full bibliography for 7247418--7247421.cif.'
_cod_database_code 7247419
_shelx_shelxl_version_number 2018/3
_shelx_space_group_comment
;
The symmetry employed for this shelxl refinement is uniquely defined
by the following loop, which should always be used as a source of
symmetry information in preference to the above space-group names.
They are only intended as comments.
;
_shelx_estimated_absorpt_t_max 0.776
_shelx_estimated_absorpt_t_min 0.739
_olex2_refinement_description
;
1. Twinned data refinement
 Scales: 0.7575(7)
 0.2425(7)
2. Fixed Uiso
 At 1.2 times of:
  All C(H) groups, All N(H) groups
 At 1.5 times of:
  All C(H,H,H) groups, All O(H,H) groups
3. Restrained distances
 Dy1-H5A \\sim Dy1-H5B
 with sigma of 0.02
4. Uiso/Uaniso restraints and constraints
Uanis(N1) \\sim Ueq, Uanis(C1) \\sim Ueq, Uanis(N1A) \\sim Ueq, Uanis(C1A)
\\sim Ueq, Uanis(N2) \\sim Ueq, Uanis(C2) \\sim Ueq, Uanis(C2A) \\sim Ueq,
Uanis(N2A) \\sim Ueq, Uanis(N3) \\sim Ueq, Uanis(C3) \\sim Ueq, Uanis(C3A)
\\sim Ueq, Uanis(N3A) \\sim Ueq: with sigma of 0.01 and sigma for terminal
atoms of 0.02
Uanis(O2) \\sim Ueq, Uanis(C24) \\sim Ueq: with sigma of 0.005 and sigma for
terminal atoms of 0.01
5. Rigid body (RIGU) restrains
 C1, C1A, C2, C2A, C3, Mo1, N1, N1A, N2, N2A, N3, C3A
 with sigma for 1-2 distances of 0.004 and sigma for 1-3 distances of 0.004
6. Others
 Sof(C1A)=Sof(C2A)=Sof(N1A)=Sof(N2A)=Sof(C3A)=Sof(N3A)=1-FVAR(1)
 Sof(C1)=Sof(C2)=Sof(C3)=Sof(N1)=Sof(N2)=Sof(N3)=FVAR(1)
7.a Riding coordinates:
 O4(H4A,H4B), O9(H9A,H9B)
7.b Free rotating group:
 O5(H5A,H5B), O6(H6B,H6C), O7(H7A,H7B), O8(H8A,H8B)
7.c Rotating group:
 O2(H2B,H2A)
7.d Aromatic/amide H refined with riding coordinates:
 C5(H5), C6(H6), C7(H7), C8(H8), C14(H14), C15(H15), C16(H16), C22(H22),
 C23(H23), C24(H24), C25(H25), N6(H6A)
7.e Idealised Me refined as rotating group:
 C12(H12A,H12B,H12C), C19(H19A,H19B,H19C)
;
_olex2_submission_special_instructions 'No special instructions were received'
_oxdiff_exptl_absorpt_empirical_details
;
Empirical correction (ABSPACK) includes:
- Absorption correction using spherical harmonics
- Frame scaling
;

loop_
_space_group_symop_operation_xyz
'x, y, z'
'-x, y, -z+1/2'
'x+1/2, y+1/2, z'
'-x+1/2, y+1/2, -z+1/2'
'-x, -y, -z'
'x, -y, z-1/2'
'-x+1/2, -y+1/2, -z'
'x+1/2, -y+1/2, z-1/2'

loop_
_atom_site_label
_atom_site_type_symbol
_atom_site_fract_x
_atom_site_fract_y
_atom_site_fract_z
_atom_site_U_iso_or_equiv
_atom_site_adp_type
_atom_site_occupancy
_atom_site_site_symmetry_order
_atom_site_calc_flag
_atom_site_refinement_flags_posn
_atom_site_refinement_flags_adp
_atom_site_refinement_flags_occupancy
_atom_site_disorder_assembly
_atom_site_disorder_group
C1 C 0.5255(8) 0.759(2) 0.8047(9) 0.028(5) Uani 0.63(3) 1 d . U P A 1
C1A C 0.5053(13) 0.745(4) 0.8056(15) 0.024(8) Uani 0.37(3) 1 d . U P A 2
C2 C 0.4361(6) 0.678(2) 0.7801(7) 0.023(4) Uani 0.63(3) 1 d . U P A 1
C2A C 0.4237(12) 0.616(3) 0.7758(12) 0.022(7) Uani 0.37(3) 1 d . U P A 2
C3 C 0.4602(9) 0.417(2) 0.7874(11) 0.026(6) Uani 0.63(3) 1 d . U P A 1
C4 C 0.4503(3) 0.5089(9) 0.6828(4) 0.026(2) Uani 1 1 d . . . . .
C5 C 0.3255(3) 0.9582(8) 0.6933(4) 0.021(2) Uani 1 1 d . . . . .
H5 H 0.340890 0.986191 0.660720 0.025 Uiso 1 1 calc R U . . .
C6 C 0.2913(3) 1.0146(9) 0.7746(4) 0.028(2) Uani 1 1 d . . . . .
H6 H 0.282584 1.083055 0.800875 0.033 Uiso 1 1 calc R U . . .
C7 C 0.2806(3) 0.8755(8) 0.7851(4) 0.023(2) Uani 1 1 d . . . . .
H7 H 0.264021 0.849739 0.817190 0.028 Uiso 1 1 calc R U . . .
C8 C 0.2946(3) 0.7753(8) 0.7480(3) 0.022(2) Uani 1 1 d . . . . .
H8 H 0.289020 0.678571 0.754700 0.027 Uiso 1 1 calc R U . . .
C9 C 0.3170(3) 0.8177(9) 0.7007(3) 0.022(2) Uani 1 1 d . . . . .
C10 C 0.3299(3) 0.7103(9) 0.6599(3) 0.020(2) Uani 1 1 d . . . . .
C11 C 0.3973(3) 0.6874(8) 0.5414(4) 0.021(2) Uani 1 1 d . . . . .
C12 C 0.4166(4) 0.8322(8) 0.5315(4) 0.033(3) Uani 1 1 d . . . . .
H12A H 0.396210 0.900931 0.549885 0.049 Uiso 1 1 calc R U . . .
H12B H 0.415051 0.851085 0.491442 0.049 Uiso 1 1 calc R U . . .
H12C H 0.451069 0.839137 0.546653 0.049 Uiso 1 1 calc R U . . .
C13 C 0.4077(3) 0.5734(9) 0.5025(3) 0.023(2) Uani 1 1 d . . . . .
C14 C 0.4411(3) 0.5877(9) 0.4613(3) 0.026(2) Uani 1 1 d . . . . .
H14 H 0.459835 0.671232 0.458141 0.031 Uiso 1 1 calc R U . . .
C15 C 0.4462(3) 0.4775(9) 0.4250(4) 0.029(2) Uani 1 1 d . . . . .
H15 H 0.470621 0.480627 0.398393 0.035 Uiso 1 1 calc R U . . .
C16 C 0.4154(3) 0.3630(8) 0.4280(4) 0.025(2) Uani 1 1 d . . . . .
H16 H 0.416613 0.289669 0.401454 0.030 Uiso 1 1 calc R U . . .
C17 C 0.3830(3) 0.3554(8) 0.4696(3) 0.020(2) Uani 1 1 d . . . . .
C18 C 0.3489(3) 0.2355(9) 0.4751(3) 0.021(2) Uani 1 1 d . . . . .
C19 C 0.3448(3) 0.1217(9) 0.4314(4) 0.033(2) Uani 1 1 d . . . . .
H19A H 0.349532 0.029932 0.449307 0.049 Uiso 1 1 calc R U . . .
H19B H 0.370277 0.135904 0.404834 0.049 Uiso 1 1 calc R U . . .
H19C H 0.311840 0.125402 0.411817 0.049 Uiso 1 1 calc R U . . .
C20 C 0.2728(3) 0.1312(9) 0.5742(4) 0.024(2) Uani 1 1 d . . . . .
C21 C 0.2412(3) 0.0055(8) 0.5877(3) 0.0145(19) Uani 1 1 d . . . . .
C22 C 0.2036(3) 0.0203(8) 0.6236(3) 0.022(2) Uani 1 1 d . . . . .
H22 H 0.197429 0.108663 0.640016 0.026 Uiso 1 1 calc R U . . .
C23 C 0.1751(3) -0.0958(8) 0.6354(3) 0.026(2) Uani 1 1 d . . . . .
H23 H 0.148523 -0.089004 0.659214 0.031 Uiso 1 1 calc R U . . .
C24 C 0.1870(3) -0.2215(9) 0.6111(3) 0.028(2) Uani 1 1 d . U . . .
H24 H 0.167605 -0.301315 0.618938 0.033 Uiso 1 1 calc R U . . .
C25 C 0.2507(3) -0.1251(8) 0.5658(3) 0.023(2) Uani 1 1 d . . . . .
H25 H 0.276999 -0.134759 0.541701 0.028 Uiso 1 1 calc R U . . .
Dy1 Dy 0.34118(2) 0.39913(4) 0.60029(2) 0.01591(12) Uani 1 1 d D . . . .
Mo1 Mo 0.500000 0.57997(10) 0.750000 0.0189(3) Uani 1 2 d S T P . .
N1 N 0.5383(7) 0.8493(17) 0.8339(8) 0.033(5) Uani 0.63(3) 1 d . U P A 1
N1A N 0.5109(16) 0.833(4) 0.8399(14) 0.056(10) Uani 0.37(3) 1 d . U P A 2
N2 N 0.4027(6) 0.738(2) 0.7968(6) 0.055(7) Uani 0.63(3) 1 d . U P A 1
N2A N 0.3857(11) 0.624(4) 0.7895(13) 0.066(11) Uani 0.37(3) 1 d . U P A 2
N3 N 0.4369(8) 0.329(2) 0.8050(8) 0.049(6) Uani 0.63(3) 1 d . U P A 1
N4 N 0.4217(3) 0.4686(7) 0.6488(3) 0.0274(19) Uani 1 1 d . . . . .
N5 N 0.3135(3) 1.0585(7) 0.7292(3) 0.030(2) Uani 1 1 d . . . . .
N6 N 0.3606(2) 0.7503(7) 0.6209(3) 0.0200(17) Uani 1 1 d . . . . .
H6A H 0.373760 0.834714 0.621025 0.024 Uiso 1 1 calc R U . . .
N7 N 0.3703(3) 0.6533(7) 0.5810(3) 0.0195(17) Uani 1 1 d . . . . .
N8 N 0.3811(2) 0.4542(6) 0.5087(3) 0.0147(16) Uani 1 1 d . . . . .
N9 N 0.3228(3) 0.2388(6) 0.5181(3) 0.0195(17) Uani 1 1 d . . . . .
N10 N 0.2919(3) 0.1248(6) 0.5249(3) 0.0175(16) Uani 1 1 d . . . . .
N11 N 0.2240(3) -0.2385(6) 0.5774(3) 0.0228(18) Uani 1 1 d . . . . .
O1 O 0.3126(2) 0.5903(5) 0.6598(2) 0.0188(13) Uani 1 1 d . . . . .
O2 O 0.3443(2) 0.3211(5) 0.6959(2) 0.0249(14) Uani 1 1 d . U . . .
H2B H 0.336866 0.232341 0.696558 0.037 Uiso 1 1 d R U . . .
H2A H 0.320880 0.362006 0.712977 0.037 Uiso 1 1 d R U . . .
O3 O 0.2801(2) 0.2270(6) 0.6105(2) 0.0209(14) Uani 1 1 d . . . . .
O4 O 0.3936(2) 0.1954(5) 0.6019(2) 0.0251(14) Uani 1 1 d . . . . .
H4A H 0.404973 0.178632 0.634615 0.038 Uiso 1 1 d R U . . .
H4B H 0.416583 0.207262 0.578605 0.038 Uiso 1 1 d R U . . .
O5 O 0.2709(2) 0.5031(5) 0.5561(2) 0.0224(14) Uani 1 1 d G . . . .
H5A H 0.251686 0.468738 0.529018 0.034 Uiso 1 1 d DG U . . .
H5B H 0.261737 0.590375 0.558404 0.034 Uiso 1 1 d DG U . . .
C3A C 0.4690(15) 0.377(4) 0.7807(18) 0.018(9) Uani 0.37(3) 1 d . U P A 2
N3A N 0.4528(11) 0.275(3) 0.7945(13) 0.026(7) Uani 0.37(3) 1 d . U P A 2
O6 O 0.4644(3) 0.1541(6) 0.5267(3) 0.0349(17) Uani 1 1 d G . . . .
H6B H 0.490566 0.113820 0.542623 0.052 Uiso 1 1 d G U . . .
H6C H 0.459031 0.109542 0.495440 0.052 Uiso 1 1 d G U . . .
O7 O 0.5289(3) -0.0305(8) 0.5827(3) 0.0486(19) Uani 1 1 d G . . . .
H7A H 0.545053 0.031250 0.603436 0.073 Uiso 1 1 d G U . . .
H7B H 0.505333 -0.059371 0.602798 0.073 Uiso 1 1 d G U . . .
O8 O 0.5970(3) 0.0573(8) 0.6611(3) 0.056(2) Uani 1 1 d G . . . .
H8A H 0.587179 0.141547 0.668891 0.084 Uiso 1 1 d G U . . .
H8B H 0.588645 0.006455 0.688989 0.084 Uiso 1 1 d G U . . .
O9 O 0.5571(3) 1.1166(8) 0.8023(3) 0.084(3) Uani 1 1 d . . . . .
H9A H 0.530059 1.154256 0.811471 0.126 Uiso 1 1 d R U . . .
H9B H 0.553689 1.031376 0.811171 0.126 Uiso 1 1 d R U . . .

loop_
_atom_site_aniso_label
_atom_site_aniso_U_11
_atom_site_aniso_U_22
_atom_site_aniso_U_33
_atom_site_aniso_U_23
_atom_site_aniso_U_13
_atom_site_aniso_U_12
C1 0.025(9) 0.030(8) 0.029(8) -0.003(6) -0.006(8) 0.000(7)
C1A 0.029(13) 0.024(11) 0.018(11) 0.006(8) 0.001(10) -0.003(10)
C2 0.021(7) 0.024(8) 0.023(8) -0.003(7) -0.011(6) 0.004(6)
C2A 0.027(9) 0.016(11) 0.022(11) 0.010(10) 0.000(8) -0.004(9)
C3 0.031(10) 0.025(9) 0.023(9) 0.003(8) 0.002(8) 0.007(7)
C4 0.026(6) 0.023(5) 0.031(6) 0.012(5) 0.008(5) -0.002(4)
C5 0.023(6) 0.019(5) 0.020(5) 0.000(4) -0.002(4) -0.003(4)
C6 0.030(6) 0.028(5) 0.024(6) -0.006(4) 0.003(5) 0.011(4)
C7 0.022(5) 0.022(5) 0.027(5) -0.002(4) 0.006(4) 0.003(4)
C8 0.024(5) 0.018(5) 0.024(5) 0.000(4) -0.002(4) 0.002(4)
C9 0.022(5) 0.020(5) 0.023(5) -0.007(4) -0.002(4) -0.001(4)
C10 0.016(5) 0.027(5) 0.016(5) -0.007(4) -0.007(4) 0.011(4)
C11 0.019(5) 0.020(5) 0.024(5) 0.001(4) 0.004(4) 0.004(4)
C12 0.040(7) 0.023(5) 0.037(6) -0.002(5) 0.011(5) -0.008(5)
C13 0.017(5) 0.029(6) 0.021(5) 0.004(4) -0.006(4) 0.004(4)
C14 0.028(5) 0.027(5) 0.025(5) -0.001(5) 0.008(4) -0.006(4)
C15 0.029(6) 0.037(6) 0.023(5) 0.003(5) 0.015(5) 0.015(5)
C16 0.035(6) 0.020(5) 0.020(5) -0.001(4) 0.008(4) 0.003(4)
C17 0.015(5) 0.019(5) 0.025(5) 0.005(4) 0.001(4) 0.004(4)
C18 0.020(5) 0.025(5) 0.016(5) -0.007(4) 0.001(4) 0.007(4)
C19 0.030(6) 0.034(6) 0.036(6) -0.009(5) 0.008(5) 0.008(5)
C20 0.029(6) 0.022(5) 0.021(5) -0.001(4) -0.001(4) 0.006(4)
C21 0.010(5) 0.019(5) 0.013(4) -0.001(4) -0.008(4) -0.004(4)
C22 0.032(6) 0.013(5) 0.019(5) -0.005(4) -0.007(5) 0.005(4)
C23 0.036(6) 0.019(5) 0.023(5) -0.003(4) -0.001(4) -0.002(5)
C24 0.031(5) 0.025(4) 0.026(4) 0.009(4) 0.000(4) -0.017(4)
C25 0.027(5) 0.024(5) 0.019(5) 0.008(4) 0.003(4) 0.006(4)
Dy1 0.0194(2) 0.01340(19) 0.0150(2) -0.0006(2) 0.00173(17) -0.0004(2)
Mo1 0.0220(6) 0.0181(6) 0.0167(6) 0.000 0.0030(5) 0.000
N1 0.044(11) 0.021(7) 0.032(8) -0.002(6) -0.013(8) -0.001(7)
N1A 0.10(2) 0.035(13) 0.035(14) -0.008(10) -0.011(16) 0.007(15)
N2 0.049(10) 0.083(14) 0.032(9) -0.022(8) -0.009(7) 0.037(9)
N2A 0.047(12) 0.10(2) 0.058(17) 0.043(16) 0.030(11) 0.015(13)
N3 0.061(13) 0.044(11) 0.043(10) 0.001(9) 0.016(9) -0.014(9)
N4 0.029(5) 0.024(4) 0.028(5) 0.009(4) -0.008(4) -0.001(4)
N5 0.039(5) 0.021(4) 0.028(5) -0.005(4) 0.000(4) 0.004(3)
N6 0.027(5) 0.012(4) 0.021(4) -0.002(3) 0.005(3) -0.002(3)
N7 0.019(4) 0.022(4) 0.017(4) -0.004(3) -0.004(3) 0.008(3)
N8 0.017(4) 0.011(3) 0.016(4) -0.002(3) 0.006(3) -0.005(3)
N9 0.024(4) 0.015(4) 0.020(4) -0.003(3) 0.003(3) -0.003(3)
N10 0.027(4) 0.007(4) 0.018(4) 0.002(3) 0.001(3) 0.001(3)
N11 0.028(5) 0.013(4) 0.027(5) 0.006(3) -0.006(4) 0.000(3)
O1 0.030(4) 0.010(3) 0.017(3) 0.001(3) 0.004(3) -0.001(3)
O2 0.048(4) 0.006(3) 0.023(3) 0.003(2) 0.017(3) -0.004(3)
O3 0.024(4) 0.021(3) 0.018(3) -0.005(3) 0.009(3) 0.000(3)
O4 0.028(4) 0.026(3) 0.022(3) -0.001(3) 0.003(3) 0.005(3)
O5 0.026(4) 0.015(3) 0.024(4) -0.005(3) -0.010(3) 0.000(3)
C3A 0.017(13) 0.018(14) 0.019(13) -0.011(10) -0.003(10) 0.009(10)
N3A 0.028(14) 0.013(13) 0.037(16) 0.013(11) -0.004(12) 0.005(11)
O6 0.033(4) 0.035(4) 0.038(4) 0.003(3) 0.009(3) 0.006(3)
O7 0.050(5) 0.055(5) 0.041(5) -0.010(4) 0.001(4) 0.013(4)
O8 0.044(5) 0.069(6) 0.055(5) -0.018(4) 0.008(4) -0.002(4)
O9 0.101(8) 0.076(6) 0.071(6) 0.010(5) -0.027(5) -0.041(5)

loop_
_atom_type_symbol
_atom_type_description
_atom_type_scat_dispersion_real
_atom_type_scat_dispersion_imag
_atom_type_scat_source
C C 0.0033 0.0016 'International Tables Vol C Tables 4.2.6.8 and 6.1.1.4'
H H 0.0000 0.0000 'International Tables Vol C Tables 4.2.6.8 and 6.1.1.4'
Dy Dy -0.1892 4.4098 'International Tables Vol C Tables 4.2.6.8 and 6.1.1.4'
Mo Mo -1.6832 0.6857 'International Tables Vol C Tables 4.2.6.8 and 6.1.1.4'
N N 0.0061 0.0033 'International Tables Vol C Tables 4.2.6.8 and 6.1.1.4'
O O 0.0106 0.0060 'International Tables Vol C Tables 4.2.6.8 and 6.1.1.4'

loop_
_geom_angle_atom_site_label_1
_geom_angle_atom_site_label_2
_geom_angle_atom_site_label_3
_geom_angle
_geom_angle_site_symmetry_1
_geom_angle_site_symmetry_3
_geom_angle_publ_flag
N1 C1 Mo1 178(2) . . ?
N1A C1A Mo1 175(3) . . ?
N2 C2 Mo1 176.4(16) . . ?
N2A C2A Mo1 175(3) . . ?
N3 C3 Mo1 176(2) . . ?
N4 C4 Mo1 176.1(8) . . ?
C9 C5 H5 117.9 . . ?
N5 C5 H5 117.9 . . ?
N5 C5 C9 124.1(9) . . ?
C7 C6 H6 118.1 . . ?
N5 C6 H6 118.1 . . ?
N5 C6 C7 123.8(8) . . ?
C6 C7 H7 120.8 . . ?
C8 C7 C6 118.4(8) . . ?
C8 C7 H7 120.8 . . ?
C7 C8 H8 120.5 . . ?
C7 C8 C9 119.0(8) . . ?
C9 C8 H8 120.5 . . ?
C5 C9 C8 118.6(8) . . ?
C5 C9 C10 122.7(8) . . ?
C8 C9 C10 118.7(8) . . ?
N6 C10 C9 116.8(8) . . ?
O1 C10 C9 122.4(8) . . ?
O1 C10 N6 120.7(7) . . ?
C13 C11 C12 119.7(8) . . ?
N7 C11 C12 124.9(8) . . ?
N7 C11 C13 115.4(7) . . ?
C11 C12 H12A 109.5 . . ?
C11 C12 H12B 109.5 . . ?
C11 C12 H12C 109.5 . . ?
H12A C12 H12B 109.5 . . ?
H12A C12 H12C 109.5 . . ?
H12B C12 H12C 109.5 . . ?
C14 C13 C11 122.8(8) . . ?
N8 C13 C11 115.0(7) . . ?
N8 C13 C14 122.2(8) . . ?
C13 C14 H14 120.8 . . ?
C15 C14 C13 118.4(8) . . ?
C15 C14 H14 120.8 . . ?
C14 C15 H15 120.5 . . ?
C16 C15 C14 119.0(8) . . ?
C16 C15 H15 120.5 . . ?
C15 C16 H16 120.2 . . ?
C15 C16 C17 119.7(8) . . ?
C17 C16 H16 120.2 . . ?
C16 C17 C18 122.4(8) . . ?
N8 C17 C16 122.1(8) . . ?
N8 C17 C18 115.5(7) . . ?
C17 C18 C19 120.7(7) . . ?
N9 C18 C17 115.3(7) . . ?
N9 C18 C19 123.9(8) . . ?
C18 C19 H19A 109.5 . . ?
C18 C19 H19B 109.5 . . ?
C18 C19 H19C 109.5 . . ?
H19A C19 H19B 109.5 . . ?
H19A C19 H19C 109.5 . . ?
H19B C19 H19C 109.5 . . ?
N10 C20 C21 114.3(7) . . ?
O3 C20 C21 119.0(8) . . ?
O3 C20 N10 126.7(8) . . ?
C22 C21 C20 119.9(7) . . ?
C25 C21 C20 120.6(7) . . ?
C25 C21 C22 119.5(7) . . ?
C21 C22 H22 120.5 . . ?
C21 C22 C23 119.1(7) . . ?
C23 C22 H22 120.5 . . ?
C22 C23 H23 121.4 . . ?
C24 C23 C22 117.3(8) . . ?
C24 C23 H23 121.4 . . ?
C23 C24 H24 117.7 . . ?
N11 C24 C23 124.5(8) . . ?
N11 C24 H24 117.7 . . ?
C21 C25 H25 118.9 . . ?
N11 C25 C21 122.1(8) . . ?
N11 C25 H25 118.9 . . ?
N4 Dy1 N7 64.6(2) . . ?
N4 Dy1 N8 87.0(2) . . ?
N4 Dy1 N9 130.6(2) . . ?
N8 Dy1 N7 60.5(2) . . ?
N9 Dy1 N7 118.1(2) . . ?
N9 Dy1 N8 61.5(2) . . ?
O1 Dy1 N4 80.0(2) . . ?
O1 Dy1 N7 61.70(19) . . ?
O1 Dy1 N8 120.71(18) . . ?
O1 Dy1 N9 148.0(2) . . ?
O2 Dy1 N4 70.0(2) . . ?
O2 Dy1 N7 117.73(19) . . ?
O2 Dy1 N8 152.9(2) . . ?
O2 Dy1 N9 123.65(19) . . ?
O2 Dy1 O1 70.55(17) . . ?
O3 Dy1 N4 137.2(2) . . ?
O3 Dy1 N7 153.1(2) . . ?
O3 Dy1 N8 124.60(19) . . ?
O3 Dy1 N9 63.6(2) . . ?
O3 Dy1 O1 101.92(18) . . ?
O3 Dy1 O2 70.54(18) . . ?
O3 Dy1 O4 81.38(19) . . ?
O4 Dy1 N4 73.3(2) . . ?
O4 Dy1 N7 124.9(2) . . ?
O4 Dy1 N8 84.26(19) . . ?
O4 Dy1 N9 66.9(2) . . ?
O4 Dy1 O1 142.39(18) . . ?
O4 Dy1 O2 75.63(19) . . ?
O5 Dy1 N4 139.4(2) . . ?
O5 Dy1 N7 76.6(2) . . ?
O5 Dy1 N8 84.0(2) . . ?
O5 Dy1 N9 77.7(2) . . ?
O5 Dy1 O1 71.15(18) . . ?
O5 Dy1 O2 122.8(2) . . ?
O5 Dy1 O3 77.83(19) . . ?
O5 Dy1 O4 144.18(18) . . ?
C1 Mo1 C1 80.5(11) . 2_656 ?
C1A Mo1 C2A 92.3(13) 2_656 . ?
C1A Mo1 C2A 74.1(11) . . ?
C1A Mo1 C4 138.1(10) . . ?
C1A Mo1 C4 74.7(10) 2_656 . ?
C2 Mo1 C1 71.9(6) 2_656 2_656 ?
C2 Mo1 C1 71.9(6) . . ?
C2 Mo1 C1 68.9(9) . 2_656 ?
C2 Mo1 C1 68.9(9) 2_656 . ?
C2 Mo1 C2 127.9(12) 2_656 . ?
C2 Mo1 C2A 144.6(13) . 2_656 ?
C2 Mo1 C2A 18.0(7) 2_656 2_656 ?
C2 Mo1 C4 111.2(5) . 2_656 ?
C2 Mo1 C4 85.2(5) 2_656 2_656 ?
C2 Mo1 C4 85.2(5) . . ?
C2 Mo1 C4 111.2(5) 2_656 . ?
C2A Mo1 C2A 162.3(17) 2_656 . ?
C3 Mo1 C1 117.0(9) . . ?
C3 Mo1 C1 117.0(9) 2_656 2_656 ?
C3 Mo1 C1 131.6(9) . 2_656 ?
C3 Mo1 C1 131.6(9) 2_656 . ?
C3 Mo1 C2 155.3(10) . 2_656 ?
C3 Mo1 C2 155.3(10) 2_656 . ?
C3 Mo1 C2 74.6(7) 2_656 2_656 ?
C3 Mo1 C2 74.6(7) . . ?
C3 Mo1 C2A 137.4(12) . 2_656 ?
C3 Mo1 C2A 59.3(9) 2_656 2_656 ?
C3 Mo1 C3 85.8(13) . 2_656 ?
C3 Mo1 C4 75.9(7) 2_656 . ?
C3 Mo1 C4 77.3(7) 2_656 2_656 ?
C3 Mo1 C4 75.9(7) . 2_656 ?
C3 Mo1 C4 77.3(7) . . ?
C4 Mo1 C1 69.1(6) 2_656 . ?
C4 Mo1 C1 147.0(6) 2_656 2_656 ?
C4 Mo1 C1 147.0(6) . . ?
C4 Mo1 C1 69.1(6) . 2_656 ?
C4 Mo1 C2A 73.4(9) . . ?
C4 Mo1 C2A 73.4(9) 2_656 2_656 ?
C4 Mo1 C2A 112.5(8) . 2_656 ?
C4 Mo1 C2A 112.5(8) 2_656 . ?
C4 Mo1 C4 143.2(5) 2_656 . ?
C4 N4 Dy1 161.0(7) . . ?
C5 N5 C6 116.1(7) . . ?
C10 N6 H6A 121.6 . . ?
C10 N6 N7 116.9(7) . . ?
N7 N6 H6A 121.6 . . ?
C11 N7 Dy1 124.3(5) . . ?
C11 N7 N6 119.7(7) . . ?
N6 N7 Dy1 115.4(5) . . ?
C13 N8 Dy1 121.3(5) . . ?
C17 N8 C13 117.9(7) . . ?
C17 N8 Dy1 119.9(5) . . ?
C18 N9 Dy1 123.7(6) . . ?
C18 N9 N10 116.0(7) . . ?
N10 N9 Dy1 118.2(5) . . ?
C20 N10 N9 109.9(7) . . ?
C24 N11 C25 117.5(7) . . ?
C10 O1 Dy1 123.4(5) . . ?
Dy1 O2 H2B 108.8 . . ?
Dy1 O2 H2A 109.4 . . ?
H2B O2 H2A 104.6 . . ?
C20 O3 Dy1 120.6(5) . . ?
Dy1 O4 H4A 110.3 . . ?
Dy1 O4 H4B 109.2 . . ?
H4A O4 H4B 113.3 . . ?
Dy1 O5 H5A 127.4 . . ?
Dy1 O5 H5B 127.0 . . ?
H5A O5 H5B 104.6 . . ?
N3A C3A Mo1 178(4) . . ?
H6B O6 H6C 104.6 . . ?
H7A O7 H7B 104.6 . . ?
H8A O8 H8B 104.4 . . ?
H9A O9 H9B 103.3 . . ?

loop_
_geom_bond_atom_site_label_1
_geom_bond_atom_site_label_2
_geom_bond_distance
_geom_bond_site_symmetry_2
_geom_bond_publ_flag
C1 Mo1 2.24(2) . ?
C1 N1 1.15(2) . ?
C1A Mo1 2.06(4) . ?
C1A N1A 1.18(4) . ?
C2 Mo1 2.130(17) . ?
C2 N2 1.160(19) . ?
C2A Mo1 2.22(3) . ?
C2A N2A 1.10(3) . ?
C3 Mo1 2.13(2) . ?
C3 N3 1.14(3) . ?
C4 Mo1 2.145(10) . ?
C4 N4 1.154(10) . ?
C5 H5 0.9500 . ?
C5 C9 1.373(11) . ?
C5 N5 1.344(10) . ?
C6 H6 0.9500 . ?
C6 C7 1.385(11) . ?
C6 N5 1.346(10) . ?
C7 H7 0.9500 . ?
C7 C8 1.380(11) . ?
C8 H8 0.9500 . ?
C8 C9 1.382(11) . ?
C9 C10 1.478(11) . ?
C10 N6 1.347(10) . ?
C10 O1 1.236(9) . ?
C11 C12 1.500(11) . ?
C11 C13 1.473(11) . ?
C11 N7 1.280(10) . ?
C12 H12A 0.9800 . ?
C12 H12B 0.9800 . ?
C12 H12C 0.9800 . ?
C13 C14 1.390(11) . ?
C13 N8 1.359(10) . ?
C14 H14 0.9500 . ?
C14 C15 1.379(11) . ?
C15 H15 0.9500 . ?
C15 C16 1.376(12) . ?
C16 H16 0.9500 . ?
C16 C17 1.376(11) . ?
C17 C18 1.479(11) . ?
C17 N8 1.335(10) . ?
C18 C19 1.511(10) . ?
C18 N9 1.291(9) . ?
C19 H19A 0.9800 . ?
C19 H19B 0.9800 . ?
C19 H19C 0.9800 . ?
C20 C21 1.517(11) . ?
C20 N10 1.328(10) . ?
C20 O3 1.271(9) . ?
C21 C22 1.384(11) . ?
C21 C25 1.383(11) . ?
C22 H22 0.9500 . ?
C22 C23 1.388(11) . ?
C23 H23 0.9500 . ?
C23 C24 1.381(11) . ?
C24 H24 0.9500 . ?
C24 N11 1.336(10) . ?
C25 H25 0.9500 . ?
C25 N11 1.340(10) . ?
Dy1 N4 2.491(8) . ?
Dy1 N7 2.599(7) . ?
Dy1 N8 2.572(6) . ?
Dy1 N9 2.525(6) . ?
Dy1 O1 2.474(5) . ?
Dy1 O2 2.417(5) . ?
Dy1 O3 2.351(5) . ?
Dy1 O4 2.402(5) . ?
Dy1 O5 2.337(5) . ?
N6 H6A 0.8800 . ?
N6 N7 1.372(8) . ?
N9 N10 1.387(8) . ?
O2 H2B 0.8705 . ?
O2 H2A 0.8690 . ?
O4 H4A 0.8432 . ?
O4 H4B 0.8704 . ?
O5 H5A 0.8704 . ?
O5 H5B 0.8701 . ?
C3A N3A 1.13(4) . ?
O6 H6B 0.8713 . ?
O6 H6C 0.8686 . ?
O7 H7A 0.8702 . ?
O7 H7B 0.8698 . ?
O8 H8A 0.8706 . ?
O8 H8B 0.8706 . ?
O9 H9A 0.8548 . ?
O9 H9B 0.8464 . ?

loop_
_geom_torsion_atom_site_label_1
_geom_torsion_atom_site_label_2
_geom_torsion_atom_site_label_3
_geom_torsion_atom_site_label_4
_geom_torsion
_geom_torsion_site_symmetry_1
_geom_torsion_site_symmetry_2
_geom_torsion_site_symmetry_3
_geom_torsion_site_symmetry_4
_geom_torsion_publ_flag
C5 C9 C10 N6 14.6(12) . . . . ?
C5 C9 C10 O1 -163.2(8) . . . . ?
C6 C7 C8 C9 -2.5(13) . . . . ?
C7 C6 N5 C5 -0.4(13) . . . . ?
C7 C8 C9 C5 1.6(13) . . . . ?
C7 C8 C9 C10 -177.4(8) . . . . ?
C8 C9 C10 N6 -166.5(8) . . . . ?
C8 C9 C10 O1 15.8(12) . . . . ?
C9 C5 N5 C6 -0.6(13) . . . . ?
C9 C10 N6 N7 -176.2(7) . . . . ?
C9 C10 O1 Dy1 -172.0(5) . . . . ?
C10 N6 N7 C11 176.9(8) . . . . ?
C10 N6 N7 Dy1 -11.4(8) . . . . ?
C11 C13 C14 C15 -176.5(8) . . . . ?
C11 C13 N8 C17 169.9(7) . . . . ?
C11 C13 N8 Dy1 -21.2(9) . . . . ?
C12 C11 C13 C14 10.1(13) . . . . ?
C12 C11 C13 N8 -167.8(8) . . . . ?
C12 C11 N7 Dy1 -176.7(6) . . . . ?
C12 C11 N7 N6 -5.7(13) . . . . ?
C13 C11 N7 Dy1 5.8(10) . . . . ?
C13 C11 N7 N6 176.7(7) . . . . ?
C13 C14 C15 C16 5.3(13) . . . . ?
C14 C13 N8 C17 -8.0(12) . . . . ?
C14 C13 N8 Dy1 160.9(6) . . . . ?
C14 C15 C16 C17 -5.1(13) . . . . ?
C15 C16 C17 C18 179.9(8) . . . . ?
C15 C16 C17 N8 -1.9(13) . . . . ?
C16 C17 C18 C19 -6.0(13) . . . . ?
C16 C17 C18 N9 175.9(8) . . . . ?
C16 C17 N8 C13 8.3(12) . . . . ?
C16 C17 N8 Dy1 -160.8(6) . . . . ?
C17 C18 N9 Dy1 -14.7(10) . . . . ?
C17 C18 N9 N10 -177.9(7) . . . . ?
C18 C17 N8 C13 -173.3(7) . . . . ?
C18 C17 N8 Dy1 17.6(9) . . . . ?
C18 N9 N10 C20 171.1(7) . . . . ?
C19 C18 N9 Dy1 167.2(6) . . . . ?
C19 C18 N9 N10 4.0(12) . . . . ?
C20 C21 C22 C23 180.0(7) . . . . ?
C20 C21 C25 N11 179.1(7) . . . . ?
C21 C20 N10 N9 -175.7(6) . . . . ?
C21 C20 O3 Dy1 167.2(5) . . . . ?
C21 C22 C23 C24 1.5(12) . . . . ?
C21 C25 N11 C24 0.4(12) . . . . ?
C22 C21 C25 N11 1.3(12) . . . . ?
C22 C23 C24 N11 0.2(13) . . . . ?
C23 C24 N11 C25 -1.1(13) . . . . ?
C25 C21 C22 C23 -2.2(12) . . . . ?
Dy1 N9 N10 C20 6.9(8) . . . . ?
N5 C5 C9 C8 0.0(13) . . . . ?
N5 C5 C9 C10 178.9(8) . . . . ?
N5 C6 C7 C8 2.0(13) . . . . ?
N6 C10 O1 Dy1 10.4(10) . . . . ?
N7 C11 C13 C14 -172.3(8) . . . . ?
N7 C11 C13 N8 9.9(11) . . . . ?
N8 C13 C14 C15 1.2(13) . . . . ?
N8 C17 C18 C19 175.6(7) . . . . ?
N8 C17 C18 N9 -2.5(11) . . . . ?
N10 C20 C21 C22 -152.9(8) . . . . ?
N10 C20 C21 C25 29.2(11) . . . . ?
N10 C20 O3 Dy1 -9.6(12) . . . . ?
O1 C10 N6 N7 1.6(11) . . . . ?
O3 C20 C21 C22 29.8(12) . . . . ?
O3 C20 C21 C25 -148.0(8) . . . . ?
O3 C20 N10 N9 1.3(12) . . . . ?

loop_
_twin_individual_id
_twin_individual_mass_fraction_refined
1 0.7575(7)
2 0.2425(7)
